data_1557216
loop_
_publ_author_name
'Laitinen, Riitta H.'
'Losonczi, Judit'
'Pursiainen, Jouni'
'Ahlgren, Markku'

_publ_section_title
;
 X-Ray Crystal Structure of
 1,2-Bis[bis(2-methylthiophenyl)phosphino]ethane
;
_journal_name_full 'Acta Chemica Scandinavica'
_journal_page_first 804
_journal_page_last 806
_journal_paper_doi 10.3891/acta.chem.scand.51-0804
_journal_volume 51
_journal_year 1997
_chemical_formula_sum 'C30 H32 P2 S4'
_chemical_formula_weight 582.77
_chemical_name_common
;
1,2-Bis[bis(2-methylthiophenyl)phosphino]ethane
;
_space_group_IT_number 14
_space_group_name_Hall '-P 2yn'
_space_group_name_H-M_alt 'P 1 21/n 1'
_symmetry_cell_setting monoclinic
_symmetry_Int_Tables_number 14
_symmetry_space_group_name_Hall '-P 2yn'
_symmetry_space_group_name_H-M 'P 1 21/n 1'
_cell_angle_alpha 90.
_cell_angle_beta 112.95(2)
_cell_angle_gamma 90.
_cell_formula_units_Z 2
_cell_length_a 13.586(3)
_cell_length_b 7.729(2)
_cell_length_c 15.570(5)
_cell_volume 1505.5(7)
_diffrn_ambient_temperature 293
_diffrn_radiation_probe x-ray
_diffrn_radiation_type MoK\a
_diffrn_radiation_wavelength 0.71073
_exptl_absorpt_coefficient_mu 0.425
_exptl_crystal_density_diffrn 1.286
_exptl_crystal_F_000 612
_refine_ls_goodness_of_fit_ref 1.31
_refine_ls_number_parameters 163
_refine_ls_number_reflns 2954
_refine_ls_R_factor_gt 0.040
_refine_ls_wR_factor_gt 0.056
_cod_data_source_file Acta-Chem-Scand-1997-51-804.cif
_cod_data_source_block 1
_cod_original_cell_volume 1505.4(7)
_cod_original_sg_symbol_H-M 'P 21/n'
_cod_database_code 1557216

loop_
_space_group_symop_id
_space_group_symop_operation_xyz
1 x,y,z
2 1/2-x,1/2+y,1/2-z
3 -x,-y,-z
4 1/2+x,1/2-y,1/2+z

loop_
_atom_site_label
_atom_site_type_symbol
_atom_site_thermal_displace_type
_atom_site_fract_x
_atom_site_fract_y
_atom_site_fract_z
_atom_site_occupancy
_atom_site_U_iso_or_equiv
_atom_site_calc_flag
_atom_site_refinement_flags
_atom_site_disorder_assembly
_atom_site_disorder_group
S1 S Uiso 0.36370(10) 0.14140(10) 0.45540(10) 1.000 0.0460(10) . . . .
S2 S Uiso 0.29830(10) 0.01790(10) 0.69250(10) 1.000 0.0630(10) . . . .
P P Uiso 0.14700(10) 0.10360(10) 0.48510(10) 1.000 0.0330(10) . . . .
C1 C Uiso 0.0063(2) 0.0363(3) 0.45680(10) 1.000 0.0420(10) . . . .
C11 C Uiso 0.2428(2) 0.1689(3) 0.35710(10) 1.000 0.0350(10) . . . .
C12 C Uiso 0.2411(2) 0.2174(4) 0.2698(2) 1.000 0.0530(10) . . . .
C13 C Uiso 0.1459(2) 0.2427(4) 0.1955(2) 1.000 0.0640(10) . . . .
C14 C Uiso 0.0500(2) 0.2185(4) 0.2049(2) 1.000 0.0630(10) . . . .
C15 C Uiso 0.0504(2) 0.1664(3) 0.2904(2) 1.000 0.0500(10) . . . .
C16 C Uiso 0.1458(2) 0.1409(3) 0.36810(10) 1.000 0.0340(10) . . . .
C17 C Uiso 0.4609(2) 0.2438(6) 0.4218(2) 1.000 0.098(2) . . . .
C21 C Uiso 0.2729(2) -0.1510(3) 0.6091(2) 1.000 0.0400(10) . . . .
C22 C Uiso 0.3113(2) -0.3197(3) 0.6326(2) 1.000 0.0570(10) . . . .
C23 C Uiso 0.2870(2) -0.4461(3) 0.5651(2) 1.000 0.0680(10) . . . .
C24 C Uiso 0.2273(3) -0.4086(3) 0.4730(2) 1.000 0.0660(10) . . . .
C25 C Uiso 0.1872(2) -0.2418(3) 0.4481(2) 1.000 0.0480(10) . . . .
C26 C Uiso 0.2087(2) -0.1124(2) 0.51550(10) 1.000 0.0340(10) . . . .
C27 C Uiso 0.3882(3) -0.0770(5) 0.7996(2) 1.000 0.0860(10) . . . .

loop_
_atom_type_symbol
_atom_type_description
_atom_type_scat_dispersion_real
_atom_type_scat_dispersion_imag
_atom_type_scat_source
C C 0.0033 0.0016 ' International Tables Vol C Tables 4.2.6.8 and 6.1.1.4'
P P 0.1023 0.0942 ' International Tables Vol C Tables 4.2.6.8 and 6.1.1.4'
S S 0.1246 0.1234 ' International Tables Vol C Tables 4.2.6.8 and 6.1.1.4'

loop_
_geom_angle_atom_site_label_1
_geom_angle_atom_site_label_2
_geom_angle_atom_site_label_3
_geom_angle
_geom_angle_site_symmetry_1
_geom_angle_site_symmetry_2
_geom_angle_site_symmetry_3
_geom_angle_publ_flag
C11 S1 C17 103.70(14) . . . yes
C21 S2 C27 104.27(15) . . . yes
C1 P C16 101.41(12) . . . yes
C1 P C26 97.46(12) . . . yes
C16 P C26 102.93(11) . . . yes
P C1 C1 110.59(15) . . 3_556 yes
S1 C11 C12 122.0(2) . . . yes
S1 C11 C16 118.24(13) . . . yes
C12 C11 C16 119.7(2) . . . no
C11 C12 C13 120.6(3) . . . no
C12 C13 C14 120.7(3) . . . no
C13 C14 C15 119.4(3) . . . no
C14 C15 C16 121.7(3) . . . no
P C16 C11 119.79(14) . . . yes
P C16 C15 121.7(2) . . . yes
C11 C16 C15 117.88(18) . . . no
S2 C21 C22 123.2(2) . . . yes
S2 C21 C26 117.77(17) . . . yes
C22 C21 C26 119.1(2) . . . no
C21 C22 C23 120.5(3) . . . no
C22 C23 C24 121.0(2) . . . no
C23 C24 C25 119.5(2) . . . no
C24 C25 C26 120.6(2) . . . no
P C26 C21 119.56(14) . . . yes
P C26 C25 120.97(16) . . . yes
C21 C26 C25 119.34(19) . . . no

loop_
_geom_bond_atom_site_label_1
_geom_bond_atom_site_label_2
_geom_bond_distance
_geom_bond_site_symmetry_1
_geom_bond_site_symmetry_2
_geom_bond_publ_flag
S1 C11 1.768(3) . . yes
S1 C17 1.784(4) . . yes
S2 C21 1.778(3) . . yes
S2 C27 1.795(4) . . yes
P C1 1.861(3) . . yes
P C16 1.838(2) . . yes
P C26 1.845(2) . . yes
C1 C1 1.528(3) . 3_556 no
C11 C12 1.402(3) . . no
C11 C16 1.410(4) . . no
C12 C13 1.372(4) . . no
C13 C14 1.379(4) . . no
C14 C15 1.389(4) . . no
C15 C16 1.400(4) . . no
C21 C22 1.399(3) . . no
C21 C26 1.408(3) . . no
C22 C23 1.378(4) . . no
C23 C24 1.375(4) . . no
C24 C25 1.394(4) . . no
C25 C26 1.396(3) . . no

loop_
_geom_torsion_atom_site_label_1
_geom_torsion_atom_site_label_2
_geom_torsion_atom_site_label_3
_geom_torsion_atom_site_label_4
_geom_torsion
_geom_torsion_site_symmetry_1
_geom_torsion_site_symmetry_2
_geom_torsion_site_symmetry_3
_geom_torsion_site_symmetry_4
_geom_torsion_publ_flag
C17 S1 C11 C12 15.3(3) . . . . no
C17 S1 C11 C16 -164.6(2) . . . . no
C27 S2 C21 C22 5.3(3) . . . . no
C27 S2 C21 C26 -176.4(2) . . . . no
C16 P C1 C1 168.78(16) . . . 3_556 no
C26 P C1 C1 63.91(17) . . . 3_556 no
C1 P C16 C11 -170.18(19) . . . . no
C1 P C16 C15 18.9(2) . . . . no
C26 P C16 C11 -69.7(2) . . . . no
C26 P C16 C15 119.4(2) . . . . no
C1 P C26 C21 -109.4(2) . . . . no
C1 P C26 C25 66.5(2) . . . . no
C16 P C26 C21 147.0(2) . . . . no
C16 P C26 C25 -37.1(3) . . . . no
P C1 C1 P 179.98(15) . . 3_556 3_556 no
S1 C11 C12 C13 -178.1(2) . . . . no
C16 C11 C12 C13 1.9(4) . . . . no
S1 C11 C16 P 7.4(3) . . . . no
S1 C11 C16 C15 178.72(18) . . . . no
C12 C11 C16 P -172.5(2) . . . . no
C12 C11 C16 C15 -1.2(3) . . . . no
C11 C12 C13 C14 -0.9(5) . . . . no
C12 C13 C14 C15 -0.6(5) . . . . no
C13 C14 C15 C16 1.3(4) . . . . no
C14 C15 C16 P 170.8(2) . . . . no
C14 C15 C16 C11 -0.4(4) . . . . no
S2 C21 C22 C23 178.6(2) . . . . no
C26 C21 C22 C23 0.2(4) . . . . no
S2 C21 C26 P -4.2(3) . . . . no
S2 C21 C26 C25 179.9(2) . . . . no
C22 C21 C26 P 174.3(2) . . . . no
C22 C21 C26 C25 -1.7(4) . . . . no
C21 C22 C23 C24 1.9(5) . . . . no
C22 C23 C24 C25 -2.6(5) . . . . no
C23 C24 C25 C26 1.1(5) . . . . no
C24 C25 C26 P -174.9(3) . . . . no
C24 C25 C26 C21 1.0(4) . . . . no
